data_4309076
loop_
_publ_author_name
'Christian J. Doonan'
'Andrew J. Millar'
'David J. Nielsen'
'Charles G. Young'

_publ_section_title
;
cis-Dioxomolybdenum(VI) and Oxo(phosphine oxide)molybdenum(IV) Complexes:
Steric and Electronic Fine-Tuning of cis-[MoOS]2+ Precursors
;
_journal_name_full 'Inorganic Chemistry'
_journal_page_first 4506
_journal_page_last 4514
_journal_paper_doi 10.1021/ic050052v
_journal_volume 44
_journal_year 2005
_chemical_formula_sum 'C32 H49 B Mo N6 O3'
_chemical_formula_weight 672.52
_chemical_name_systematic
;
cis-(3,5-di-tert-butylphenolato){hydrotris(3-isopropyl-
pyrazol-1-yl)borato}dioxomolybdenum(VI)
;
_space_group_IT_number 33
_symmetry_cell_setting orthorhombic
_symmetry_space_group_name_Hall 'P 2c -2n'
_symmetry_space_group_name_H-M 'P n a 21'
_atom_sites_solution_hydrogens geom
_atom_sites_solution_primary direct
_atom_sites_solution_secondary difmap
_audit_creation_method SHELXL-97
_cell_angle_alpha 90.00
_cell_angle_beta 90.00
_cell_angle_gamma 90.00
_cell_formula_units_Z 4
_cell_length_a 16.929(4)
_cell_length_b 17.526(5)
_cell_length_c 12.051(3)
_cell_measurement_reflns_used 7264
_cell_measurement_temperature 293(2)
_cell_measurement_theta_max 27.51
_cell_measurement_theta_min 2.32
_cell_volume 3575.5(16)
_computing_cell_refinement 'Bruker SMART'
_computing_data_collection 'Bruker SMART'
_computing_data_reduction 'Bruker SAINT'
_computing_molecular_graphics 'Bruker SHELXTL'
_computing_publication_material 'Bruker SHELXTL'
_computing_structure_refinement 'SHELXL-97 (Sheldrick, 1997)'
_computing_structure_solution 'Bruker SHELXTL'
_diffrn_ambient_temperature 293(2)
_diffrn_measured_fraction_theta_full 0.998
_diffrn_measured_fraction_theta_max 0.998
_diffrn_measurement_device_type 'CCD area detector'
_diffrn_measurement_method 'phi and omega scans'
_diffrn_radiation_monochromator graphite
_diffrn_radiation_source 'fine-focus sealed tube'
_diffrn_radiation_type MoK\a
_diffrn_radiation_wavelength 0.71073
_diffrn_reflns_av_R_equivalents 0.1018
_diffrn_reflns_av_sigmaI/netI 0.0539
_diffrn_reflns_limit_h_max 20
_diffrn_reflns_limit_h_min -18
_diffrn_reflns_limit_k_max 20
_diffrn_reflns_limit_k_min -19
_diffrn_reflns_limit_l_max 10
_diffrn_reflns_limit_l_min -14
_diffrn_reflns_number 18362
_diffrn_reflns_theta_full 25.00
_diffrn_reflns_theta_max 25.00
_diffrn_reflns_theta_min 1.67
_exptl_absorpt_coefficient_mu 0.405
_exptl_absorpt_correction_type none
_exptl_crystal_colour orange
_exptl_crystal_density_diffrn 1.249
_exptl_crystal_density_method 'not measured'
_exptl_crystal_description block
_exptl_crystal_F_000 1416
_exptl_crystal_size_max 0.4
_exptl_crystal_size_mid 0.3
_exptl_crystal_size_min 0.2
_refine_diff_density_max 0.454
_refine_diff_density_min -0.749
_refine_diff_density_rms 0.058
_refine_ls_abs_structure_details 'Flack H D (1983), Acta Cryst. A39, 876-881'
_refine_ls_abs_structure_Flack -0.01(3)
_refine_ls_extinction_method none
_refine_ls_goodness_of_fit_ref 1.016
_refine_ls_hydrogen_treatment mixed
_refine_ls_matrix_type full
_refine_ls_number_parameters 388
_refine_ls_number_reflns 5053
_refine_ls_number_restraints 1
_refine_ls_restrained_S_all 1.016
_refine_ls_R_factor_all 0.0388
_refine_ls_R_factor_gt 0.0379
_refine_ls_shift/su_max 0.001
_refine_ls_shift/su_mean 0.000
_refine_ls_structure_factor_coef Fsqd
_refine_ls_weighting_details 'calc w=1/[\s^2^(Fo^2^)+(0.0733P)^2^+0.0000P] where P=(Fo^2^+2Fc^2^)/3'
_refine_ls_weighting_scheme calc
_refine_ls_wR_factor_gt 0.0972
_refine_ls_wR_factor_ref 0.0983
_reflns_number_gt 4858
_reflns_number_total 5053
_reflns_threshold_expression >2sigma(I)
_cod_data_source_file ic050052vsi20041222_062719_6.cif
_cod_data_source_block Complex_8
_cod_depositor_comments
;
The following automatic conversions were performed:
'_symmetry_cell_setting' value 'Orthorhombic' changed to 'orthorhombic'
according to '/home/saulius/struct/CIF-dictionaries/cif_core.dic'
dictionary named 'cif_core.dic' version 2.4.1 from 2010-06-29.

Automatic conversion script
Id: cif_fix_enum 1527 2010-12-29 10:47:43Z saulius 
;
_cod_original_cell_volume 3575.6(16)
_cod_database_code 4309076

loop_
_symmetry_equiv_pos_as_xyz
'x, y, z'
'-x, -y, z+1/2'
'x+1/2, -y+1/2, z'
'-x+1/2, y+1/2, z+1/2'

loop_
_atom_site_label
_atom_site_type_symbol
_atom_site_fract_x
_atom_site_fract_y
_atom_site_fract_z
_atom_site_U_iso_or_equiv
_atom_site_adp_type
_atom_site_occupancy
_atom_site_symmetry_multiplicity
_atom_site_calc_flag
_atom_site_refinement_flags
_atom_site_disorder_assembly
_atom_site_disorder_group
O2 O 0.70996(14) 0.10934(12) 0.7879(2) 0.0571(6) Uani 1 1 d . . .
C45 C 0.5800(3) 0.2996(2) 1.2862(4) 0.0702(11) Uani 1 1 d . . .
C42 C 0.51339(19) 0.1732(2) 1.2369(3) 0.0530(7) Uani 1 1 d . . .
H42 H 0.4952 0.1709 1.3096 0.064 Uiso 1 1 calc R . .
C51 C 0.4811(3) 0.0102(3) 1.3069(6) 0.1054(18) Uani 1 1 d . . .
H51A H 0.4894 0.0478 1.3637 0.158 Uiso 1 1 calc R . .
H51B H 0.5310 -0.0114 1.2855 0.158 Uiso 1 1 calc R . .
H51C H 0.4473 -0.0294 1.3348 0.158 Uiso 1 1 calc R . .
C49 C 0.4425(2) 0.0477(2) 1.2064(3) 0.0585(8) Uani 1 1 d . . .
N12 N 0.83909(16) 0.28925(14) 0.8250(4) 0.0522(7) Uani 1 1 d . . .
N22 N 0.67261(13) 0.32447(19) 0.8797(3) 0.0475(6) Uani 1 1 d . . .
N32 N 0.80368(18) 0.24466(18) 1.0136(3) 0.0512(6) Uani 1 1 d . . .
N23 N 0.73495(16) 0.35754(16) 0.9313(3) 0.0545(7) Uani 1 1 d . . .
N31 N 0.75505(16) 0.18686(15) 0.9807(3) 0.0469(6) Uani 1 1 d . . .
N11 N 0.79064(14) 0.24712(15) 0.7588(2) 0.0473(6) Uani 1 1 d . . .
B1 B 0.8143(2) 0.3150(3) 0.9428(4) 0.0527(10) Uani 1 1 d . . .
H1 H 0.8545 0.3486 0.9750 0.063 Uiso 1 1 calc R . .
C26 C 0.53669(17) 0.36012(19) 0.8202(5) 0.0633(8) Uani 1 1 d . . .
H26 H 0.5317 0.3049 0.8091 0.076 Uiso 1 1 calc R . .
O3 O 0.62971(14) 0.22619(16) 0.70311(19) 0.0559(5) Uani 1 1 d . . .
C33 C 0.8423(3) 0.2219(3) 1.1055(4) 0.0640(10) Uani 1 1 d . . .
H33 H 0.8796 0.2505 1.1439 0.077 Uiso 1 1 calc R . .
C35 C 0.76419(18) 0.1296(2) 1.0520(3) 0.0521(7) Uani 1 1 d . . .
C25 C 0.61458(19) 0.3750(2) 0.8755(3) 0.0552(8) Uani 1 1 d . . .
C13 C 0.9045(2) 0.3070(2) 0.7704(4) 0.0634(10) Uani 1 1 d . . .
H13 H 0.9465 0.3351 0.7986 0.076 Uiso 1 1 calc R . .
C34 C 0.8184(2) 0.1508(3) 1.1330(4) 0.0689(12) Uani 1 1 d . . .
H34 H 0.8348 0.1221 1.1936 0.083 Uiso 1 1 calc R . .
C16 C 0.7917(3) 0.2014(2) 0.5628(4) 0.0695(11) Uani 1 1 d . . .
H16 H 0.7342 0.2001 0.5727 0.083 Uiso 1 1 calc R . .
C36 C 0.7243(2) 0.05301(19) 1.0406(3) 0.0588(8) Uani 1 1 d . . .
H36 H 0.6780 0.0592 0.9928 0.071 Uiso 1 1 calc R . .
C23 C 0.7152(3) 0.4286(2) 0.9591(5) 0.0791(13) Uani 1 1 d . . .
H23 H 0.7478 0.4635 0.9950 0.095 Uiso 1 1 calc R . .
C50 C 0.3604(3) 0.0767(3) 1.2376(4) 0.0788(11) Uani 1 1 d . . .
H50A H 0.3365 0.1006 1.1743 0.118 Uiso 1 1 calc R . .
H50B H 0.3649 0.1131 1.2968 0.118 Uiso 1 1 calc R . .
H50C H 0.3283 0.0346 1.2613 0.118 Uiso 1 1 calc R . .
C18 C 0.8208(4) 0.1210(4) 0.5511(7) 0.117(2) Uani 1 1 d . . .
H18A H 0.7961 0.0976 0.4879 0.175 Uiso 1 1 calc R . .
H18B H 0.8077 0.0927 0.6168 0.175 Uiso 1 1 calc R . .
H18C H 0.8770 0.1213 0.5412 0.175 Uiso 1 1 calc R . .
C52 C 0.4304(3) -0.0135(2) 1.1165(4) 0.0848(13) Uani 1 1 d . . .
H52A H 0.4074 0.0095 1.0518 0.127 Uiso 1 1 calc R . .
H52B H 0.3957 -0.0525 1.1442 0.127 Uiso 1 1 calc R . .
H52C H 0.4804 -0.0357 1.0974 0.127 Uiso 1 1 calc R . .
C15 C 0.82703(18) 0.2411(2) 0.6601(3) 0.0547(9) Uani 1 1 d . . .
C14 C 0.8999(2) 0.2778(3) 0.6674(4) 0.0701(10) Uani 1 1 d . . .
H14 H 0.9379 0.2813 0.6120 0.084 Uiso 1 1 calc R . .
C24 C 0.6395(3) 0.4417(2) 0.9263(5) 0.0873(15) Uani 1 1 d . . .
H24 H 0.6105 0.4862 0.9360 0.105 Uiso 1 1 calc R . .
C38 C 0.7807(3) -0.0030(2) 0.9850(5) 0.0800(12) Uani 1 1 d . . .
H38A H 0.7554 -0.0518 0.9779 0.120 Uiso 1 1 calc R . .
H38B H 0.8275 -0.0082 1.0293 0.120 Uiso 1 1 calc R . .
H38C H 0.7947 0.0157 0.9128 0.120 Uiso 1 1 calc R . .
C37 C 0.6968(3) 0.0240(3) 1.1526(5) 0.0904(15) Uani 1 1 d . . .
H37A H 0.6716 -0.0247 1.1435 0.136 Uiso 1 1 calc R . .
H37B H 0.6599 0.0596 1.1840 0.136 Uiso 1 1 calc R . .
H37C H 0.7414 0.0187 1.2012 0.136 Uiso 1 1 calc R . .
C28 C 0.5359(3) 0.3978(4) 0.7071(6) 0.1079(19) Uani 1 1 d . . .
H28A H 0.4860 0.3886 0.6717 0.162 Uiso 1 1 calc R . .
H28B H 0.5776 0.3770 0.6623 0.162 Uiso 1 1 calc R . .
H28C H 0.5437 0.4518 0.7155 0.162 Uiso 1 1 calc R . .
C46 C 0.6584(4) 0.3353(5) 1.2568(5) 0.116(2) Uani 1 1 d . . .
H46A H 0.6703 0.3752 1.3088 0.174 Uiso 1 1 calc R . .
H46B H 0.6557 0.3563 1.1833 0.174 Uiso 1 1 calc R . .
H46C H 0.6991 0.2972 1.2597 0.174 Uiso 1 1 calc R . .
C27 C 0.4682(3) 0.3861(3) 0.8911(6) 0.0998(17) Uani 1 1 d . . .
H27A H 0.4195 0.3755 0.8534 0.150 Uiso 1 1 calc R . .
H27B H 0.4725 0.4399 0.9046 0.150 Uiso 1 1 calc R . .
H27C H 0.4692 0.3592 0.9606 0.150 Uiso 1 1 calc R . .
C48 C 0.5862(5) 0.2702(5) 1.4053(5) 0.128(3) Uani 1 1 d . . .
H48A H 0.5993 0.3117 1.4539 0.191 Uiso 1 1 calc R . .
H48B H 0.6267 0.2319 1.4095 0.191 Uiso 1 1 calc R . .
H48C H 0.5366 0.2485 1.4274 0.191 Uiso 1 1 calc R . .
C47 C 0.5147(4) 0.3586(5) 1.2826(8) 0.159(4) Uani 1 1 d . . .
H47A H 0.5268 0.3992 1.3333 0.239 Uiso 1 1 calc R . .
H47B H 0.4656 0.3352 1.3035 0.239 Uiso 1 1 calc R . .
H47C H 0.5104 0.3788 1.2088 0.239 Uiso 1 1 calc R . .
C17 C 0.8101(4) 0.2464(5) 0.4561(5) 0.1059(19) Uani 1 1 d . . .
H17A H 0.7869 0.2208 0.3936 0.159 Uiso 1 1 calc R . .
H17B H 0.8663 0.2495 0.4462 0.159 Uiso 1 1 calc R . .
H17C H 0.7885 0.2969 0.4620 0.159 Uiso 1 1 calc R . .
Mo Mo 0.678508(11) 0.198527(11) 0.81933(4) 0.04016(11) Uani 1 1 d . . .
C44 C 0.52056(16) 0.11865(16) 1.0578(3) 0.0436(6) Uani 1 1 d . . .
H44 H 0.5080 0.0800 1.0080 0.052 Uiso 1 1 calc R . .
O1 O 0.59056(12) 0.18091(14) 0.91518(19) 0.0468(5) Uani 1 1 d . . .
C41 C 0.5592(2) 0.2351(2) 1.2048(3) 0.0517(7) Uani 1 1 d . . .
C43 C 0.49366(18) 0.11491(18) 1.1650(3) 0.0488(7) Uani 1 1 d . . .
C39 C 0.56689(17) 0.18039(18) 1.0228(3) 0.0430(6) Uani 1 1 d . . .
C40 C 0.5865(2) 0.23766(19) 1.0960(3) 0.0493(7) Uani 1 1 d . . .
H40 H 0.6179 0.2781 1.0726 0.059 Uiso 1 1 calc R . .

loop_
_atom_site_aniso_label
_atom_site_aniso_U_11
_atom_site_aniso_U_22
_atom_site_aniso_U_33
_atom_site_aniso_U_23
_atom_site_aniso_U_13
_atom_site_aniso_U_12
O2 0.0661(12) 0.0406(10) 0.0646(16) -0.0124(10) -0.0020(10) -0.0063(10)
C45 0.067(2) 0.086(3) 0.058(2) -0.0251(18) -0.0006(18) -0.0048(17)
C42 0.0529(16) 0.066(2) 0.0405(16) 0.0060(16) 0.0020(13) 0.0071(16)
C51 0.119(4) 0.090(3) 0.107(4) 0.058(4) -0.022(3) -0.012(3)
C49 0.0701(18) 0.0462(17) 0.059(2) 0.0169(15) 0.0137(16) 0.0007(15)
N12 0.0448(11) 0.0466(12) 0.065(2) -0.0078(19) 0.002(2) -0.0098(10)
N22 0.0483(14) 0.0412(13) 0.0532(18) -0.0098(14) 0.0010(10) -0.0068(11)
N32 0.0511(13) 0.0465(15) 0.0560(17) -0.0141(13) -0.0104(13) -0.0029(13)
N23 0.0535(14) 0.0413(13) 0.0688(18) -0.0147(12) -0.0056(13) -0.0049(12)
N31 0.0486(14) 0.0443(13) 0.0478(16) -0.0035(11) -0.0093(12) -0.0030(11)
N11 0.0442(13) 0.0467(13) 0.0510(15) -0.0071(12) 0.0029(11) -0.0013(11)
B1 0.050(2) 0.0468(19) 0.061(3) -0.015(2) -0.0089(15) -0.0087(15)
C26 0.0522(14) 0.0528(15) 0.085(2) -0.001(2) -0.007(2) -0.0013(13)
O3 0.0582(13) 0.0644(14) 0.0452(12) -0.0012(11) -0.0012(10) -0.0080(11)
C33 0.0640(19) 0.062(2) 0.066(3) -0.015(2) -0.0234(19) -0.002(2)
C35 0.0527(17) 0.0537(18) 0.0500(17) -0.0050(14) -0.0024(14) 0.0054(14)
C25 0.0533(16) 0.0435(16) 0.069(2) -0.0034(15) 0.0008(15) 0.0013(14)
C13 0.0537(18) 0.0534(19) 0.083(3) 0.0001(16) 0.0042(18) -0.0138(14)
C34 0.075(3) 0.069(3) 0.063(3) 0.000(2) -0.0197(17) 0.0069(18)
C16 0.067(2) 0.084(3) 0.057(2) -0.0123(18) 0.009(2) 0.0029(18)
C36 0.0542(16) 0.0495(16) 0.073(2) 0.0100(16) -0.0092(15) 0.0001(14)
C23 0.071(2) 0.0492(19) 0.117(4) -0.031(2) -0.024(2) -0.0029(18)
C50 0.080(2) 0.065(2) 0.091(3) 0.014(2) 0.026(2) -0.008(2)
C18 0.165(7) 0.081(4) 0.104(5) -0.035(4) -0.019(4) 0.000(3)
C52 0.110(3) 0.053(2) 0.091(3) 0.002(2) 0.035(3) -0.023(2)
C15 0.0498(19) 0.053(2) 0.061(3) -0.0006(18) 0.0091(14) 0.0004(13)
C14 0.059(2) 0.073(2) 0.079(3) 0.002(2) 0.0219(18) -0.011(2)
C24 0.077(3) 0.048(2) 0.136(5) -0.034(2) -0.020(3) 0.0127(19)
C38 0.079(2) 0.049(2) 0.112(3) -0.009(2) -0.008(2) 0.0055(18)
C37 0.086(2) 0.088(3) 0.098(4) 0.035(3) 0.001(3) -0.006(3)
C28 0.099(3) 0.116(4) 0.109(5) 0.031(4) -0.026(3) -0.016(3)
C46 0.124(4) 0.144(6) 0.079(3) -0.050(4) 0.013(3) -0.071(4)
C27 0.064(2) 0.093(3) 0.142(5) -0.008(3) 0.013(3) 0.007(2)
C48 0.144(6) 0.179(7) 0.060(3) -0.035(4) -0.008(3) -0.051(6)
C47 0.142(5) 0.135(6) 0.202(9) -0.114(6) -0.066(6) 0.058(5)
C17 0.131(5) 0.118(5) 0.069(4) 0.014(4) 0.007(3) 0.002(3)
Mo 0.04413(15) 0.03758(15) 0.03877(16) -0.00656(12) -0.00060(12) -0.00830(7)
C44 0.0437(13) 0.0386(14) 0.0485(16) 0.0024(13) -0.0009(12) -0.0014(12)
O1 0.0464(10) 0.0532(11) 0.0409(12) -0.0037(10) 0.0061(9) -0.0182(10)
C41 0.0473(15) 0.0611(19) 0.0467(18) -0.0085(15) -0.0042(13) 0.0036(14)
C43 0.0475(14) 0.0483(16) 0.0506(18) 0.0100(14) 0.0029(12) 0.0075(13)
C39 0.0407(13) 0.0456(14) 0.0426(16) 0.0014(13) -0.0029(12) -0.0020(13)
C40 0.0483(15) 0.0507(17) 0.0489(18) -0.0024(14) 0.0019(13) -0.0066(13)

loop_
_atom_type_symbol
_atom_type_description
_atom_type_scat_dispersion_real
_atom_type_scat_dispersion_imag
_atom_type_scat_source
C C 0.0033 0.0016 'International Tables Vol C Tables 4.2.6.8 and 6.1.1.4'
H H 0.0000 0.0000 'International Tables Vol C Tables 4.2.6.8 and 6.1.1.4'
B B 0.0013 0.0007 'International Tables Vol C Tables 4.2.6.8 and 6.1.1.4'
N N 0.0061 0.0033 'International Tables Vol C Tables 4.2.6.8 and 6.1.1.4'
O O 0.0106 0.0060 'International Tables Vol C Tables 4.2.6.8 and 6.1.1.4'
Mo Mo -1.6832 0.6857 'International Tables Vol C Tables 4.2.6.8 and 6.1.1.4'

loop_
_geom_angle_atom_site_label_1
_geom_angle_atom_site_label_2
_geom_angle_atom_site_label_3
_geom_angle
_geom_angle_site_symmetry_1
_geom_angle_site_symmetry_3
_geom_angle_publ_flag
C46 C45 C47 110.6(6) . . ?
C46 C45 C48 107.4(5) . . ?
C47 C45 C48 107.9(6) . . ?
C46 C45 C41 110.9(4) . . ?
C47 C45 C41 108.5(4) . . ?
C48 C45 C41 111.5(4) . . ?
C43 C42 C41 122.6(3) . . ?
C51 C49 C50 109.8(4) . . ?
C51 C49 C52 108.4(4) . . ?
C50 C49 C52 106.5(4) . . ?
C51 C49 C43 110.2(3) . . ?
C50 C49 C43 109.6(3) . . ?
C52 C49 C43 112.3(3) . . ?
C13 N12 N11 109.9(4) . . ?
C13 N12 B1 127.9(3) . . ?
N11 N12 B1 122.2(3) . . ?
C25 N21 N22 108.0(3) . . ?
C25 N21 Mo 130.9(2) . . ?
N23 N21 Mo 121.0(2) . . ?
C33 N32 N31 108.2(3) . . ?
C33 N32 B1 130.5(3) . . ?
N31 N32 B1 120.9(3) . . ?
C23 N22 N22 108.7(3) . . ?
C23 N22 B1 130.3(3) . . ?
N22 N22 B1 120.9(3) . . ?
C35 N31 N32 107.6(3) . . ?
C35 N31 Mo 131.7(2) . . ?
N32 N31 Mo 120.6(2) . . ?
C15 N11 N12 106.6(3) . . ?
C15 N11 Mo 131.1(2) . . ?
N12 N11 Mo 122.3(3) . . ?
N32 B1 N22 110.0(3) . . ?
N32 B1 N12 108.2(3) . . ?
N22 B1 N12 107.1(3) . . ?
C25 C26 C27 111.8(4) . . ?
C25 C26 C28 109.3(3) . . ?
C27 C26 C28 111.8(4) . . ?
N32 C33 C34 109.3(3) . . ?
N31 C35 C34 109.1(3) . . ?
N31 C35 C36 124.1(3) . . ?
C34 C35 C36 126.7(4) . . ?
N21 C25 C24 108.7(3) . . ?
N21 C25 C26 123.6(3) . . ?
C24 C25 C26 127.6(3) . . ?
N12 C13 C14 108.7(4) . . ?
C33 C34 C35 105.8(4) . . ?
C15 C16 C18 112.4(5) . . ?
C15 C16 C17 109.6(5) . . ?
C18 C16 C17 109.7(5) . . ?
C35 C36 C37 110.8(4) . . ?
C35 C36 C38 109.5(3) . . ?
C37 C36 C38 111.6(4) . . ?
N22 C23 C24 108.7(3) . . ?
N11 C15 C14 108.3(3) . . ?
N11 C15 C16 123.3(3) . . ?
C14 C15 C16 128.4(4) . . ?
C13 C14 C15 106.6(4) . . ?
C23 C24 C25 105.9(3) . . ?
O2 Mo O3 103.44(13) . . ?
O2 Mo O1 103.36(11) . . ?
O3 Mo O1 99.55(11) . . ?
O2 Mo N11 90.68(11) . . ?
O3 Mo N11 92.04(11) . . ?
O1 Mo N11 159.06(10) . . ?
O2 Mo N21 163.50(10) . . ?
O3 Mo N21 88.04(12) . . ?
O1 Mo N21 86.04(10) . . ?
N11 Mo N21 76.93(9) . . ?
O2 Mo N31 86.04(11) . . ?
O3 Mo N31 167.99(11) . . ?
O1 Mo N31 85.13(10) . . ?
N11 Mo N31 80.35(11) . . ?
N21 Mo N31 81.22(10) . . ?
C43 C44 C39 120.4(3) . . ?
C39 O1 Mo 144.01(19) . . ?
C42 C41 C40 118.2(3) . . ?
C42 C41 C45 121.7(3) . . ?
C40 C41 C45 120.1(4) . . ?
C44 C43 C42 118.4(3) . . ?
C44 C43 C49 121.8(3) . . ?
C42 C43 C49 119.8(3) . . ?
O1 C39 C40 122.4(3) . . ?
O1 C39 C44 117.3(3) . . ?
C40 C39 C44 120.4(3) . . ?
C39 C40 C41 120.0(3) . . ?

loop_
_geom_bond_atom_site_label_1
_geom_bond_atom_site_label_2
_geom_bond_distance
_geom_bond_site_symmetry_2
_geom_bond_publ_flag
O2 Mo 1.694(2) . ?
C45 C46 1.510(7) . ?
C45 C47 1.514(7) . ?
C45 C48 1.529(9) . ?
C45 C41 1.537(5) . ?
C42 C43 1.380(5) . ?
C42 C41 1.389(6) . ?
C51 C49 1.526(6) . ?
C49 C50 1.527(6) . ?
C49 C52 1.539(6) . ?
C49 C43 1.545(5) . ?
N12 C13 1.325(6) . ?
N12 N11 1.362(5) . ?
N12 B1 1.548(7) . ?
N21 C25 1.323(5) . ?
N21 N22 1.355(4) . ?
N21 Mo 2.326(3) . ?
N32 C33 1.347(5) . ?
N32 N31 1.364(4) . ?
N32 B1 1.510(6) . ?
N22 C23 1.333(5) . ?
N22 B1 1.542(5) . ?
N31 C35 1.330(5) . ?
N31 Mo 2.346(3) . ?
N11 C15 1.344(5) . ?
N11 Mo 2.205(3) . ?
C26 C25 1.500(5) . ?
C26 C27 1.510(7) . ?
C26 C28 1.515(8) . ?
O3 Mo 1.697(2) . ?
C33 C34 1.350(7) . ?
C35 C34 1.392(6) . ?
C35 C36 1.508(5) . ?
C25 C24 1.385(5) . ?
C13 C14 1.345(7) . ?
C16 C15 1.489(6) . ?
C16 C18 1.499(8) . ?
C16 C17 1.540(8) . ?
C36 C37 1.516(7) . ?
C36 C38 1.524(6) . ?
C23 C24 1.360(7) . ?
C15 C14 1.393(5) . ?
Mo O1 1.909(2) . ?
C44 C43 1.371(5) . ?
C44 C39 1.401(4) . ?
O1 C39 1.358(4) . ?
C41 C40 1.392(5) . ?
C39 C40 1.376(5) . ?
